data_4105197
loop_
_publ_author_name
'Dixit Parmar'
'Lorna A. Duffy'
'Dhandapani V. Sadasivam'
'Hiroshi Matsubara'
'Paul A. Bradley'
'Robert A. Flowers'
'David J. Procter'

_publ_section_title
;
 Studies on the Mechanism, Selectivity, and Synthetic Utility of Lactone
 Reduction Using SmI2 and H2O
;
_journal_name_full 'Journal of the American Chemical Society'
_journal_page_first 15467
_journal_page_last 15473
_journal_paper_doi 10.1021/ja906396u
_journal_volume 131
_journal_year 2009
_chemical_formula_sum 'C22 H23 Br O4'
_chemical_formula_weight 431.31
_space_group_IT_number 14
_symmetry_cell_setting monoclinic
_symmetry_space_group_name_Hall '-P 2ybc'
_symmetry_space_group_name_H-M 'P 1 21/c 1'
_atom_sites_solution_hydrogens geom
_atom_sites_solution_primary direct
_atom_sites_solution_secondary difmap
_audit_creation_method SHELXL-97
_cell_angle_alpha 90.00
_cell_angle_beta 96.076(3)
_cell_angle_gamma 90.00
_cell_formula_units_Z 4
_cell_length_a 12.202(2)
_cell_length_b 9.2582(15)
_cell_length_c 17.370(3)
_cell_measurement_reflns_used 965
_cell_measurement_temperature 100(2)
_cell_measurement_theta_max 26.34
_cell_measurement_theta_min 2.75
_cell_volume 1951.2(6)
_computing_cell_refinement 'Bruker SMART'
_computing_data_collection 'Bruker SMART'
_computing_data_reduction 'Bruker SAINT'
_computing_molecular_graphics 'Bruker SHELXTL'
_computing_publication_material 'Bruker SHELXTL'
_computing_structure_refinement 'SHELXL-97 (Sheldrick, 1997)'
_computing_structure_solution 'SHELXS-97 (Sheldrick, 1990)'
_diffrn_ambient_temperature 100(2)
_diffrn_measured_fraction_theta_full 0.994
_diffrn_measured_fraction_theta_max 0.994
_diffrn_measurement_device_type 'CCD area detector'
_diffrn_measurement_method 'phi and omega scans'
_diffrn_radiation_monochromator graphite
_diffrn_radiation_source 'fine-focus sealed tube'
_diffrn_radiation_type MoK\a
_diffrn_radiation_wavelength 0.71073
_diffrn_reflns_av_R_equivalents 0.0302
_diffrn_reflns_av_sigmaI/netI 0.0356
_diffrn_reflns_limit_h_max 14
_diffrn_reflns_limit_h_min -15
_diffrn_reflns_limit_k_max 11
_diffrn_reflns_limit_k_min -11
_diffrn_reflns_limit_l_max 18
_diffrn_reflns_limit_l_min -21
_diffrn_reflns_number 10977
_diffrn_reflns_theta_full 26.37
_diffrn_reflns_theta_max 26.37
_diffrn_reflns_theta_min 2.36
_exptl_absorpt_coefficient_mu 2.131
_exptl_absorpt_correction_T_max 1.000
_exptl_absorpt_correction_T_min 0.751
_exptl_absorpt_correction_type multi-scan
_exptl_absorpt_process_details SADABS
_exptl_crystal_colour colourless
_exptl_crystal_density_diffrn 1.468
_exptl_crystal_description block
_exptl_crystal_F_000 888
_exptl_crystal_size_max 0.40
_exptl_crystal_size_mid 0.30
_exptl_crystal_size_min 0.25
_refine_diff_density_max 0.398
_refine_diff_density_min -0.257
_refine_diff_density_rms 0.062
_refine_ls_extinction_method none
_refine_ls_goodness_of_fit_ref 1.021
_refine_ls_hydrogen_treatment constr
_refine_ls_matrix_type full
_refine_ls_number_parameters 246
_refine_ls_number_reflns 3967
_refine_ls_number_restraints 0
_refine_ls_restrained_S_all 1.021
_refine_ls_R_factor_all 0.0422
_refine_ls_R_factor_gt 0.0312
_refine_ls_shift/su_max 0.000
_refine_ls_shift/su_mean 0.000
_refine_ls_structure_factor_coef Fsqd
_refine_ls_weighting_details 'calc w=1/[\s^2^(Fo^2^)+(0.0394P)^2^+0.7479P] where P=(Fo^2^+2Fc^2^)/3'
_refine_ls_weighting_scheme calc
_refine_ls_wR_factor_gt 0.0741
_refine_ls_wR_factor_ref 0.0784
_reflns_number_gt 3298
_reflns_number_total 3967
_reflns_threshold_expression >2sigma(I)
_cod_data_source_file ja906396u_si_002.cif
_cod_data_source_block z:\s3218\work\s3218abs
_cod_original_cell_volume 1951.3(6)
_cod_database_code 4105197

loop_
_symmetry_equiv_pos_as_xyz
'x, y, z'
'-x, y+1/2, -z+1/2'
'-x, -y, -z'
'x, -y-1/2, z-1/2'

loop_
_atom_site_label
_atom_site_type_symbol
_atom_site_fract_x
_atom_site_fract_y
_atom_site_fract_z
_atom_site_U_iso_or_equiv
_atom_site_adp_type
_atom_site_occupancy
_atom_site_symmetry_multiplicity
_atom_site_calc_flag
_atom_site_refinement_flags
Br1 Br -0.059102(17) -0.13081(2) 0.160578(16) 0.03442(10) Uani 1 1 d .
O1 O 0.52190(10) 0.41579(14) 0.09644(8) 0.0167(3) Uani 1 1 d .
O2 O 0.76012(11) 0.21344(14) 0.26788(8) 0.0171(3) Uani 1 1 d .
O3 O 0.64195(11) 0.03217(14) 0.23632(8) 0.0197(3) Uani 1 1 d .
O4 O 0.55220(11) 0.38087(14) 0.22982(7) 0.0171(3) Uani 1 1 d .
H4 H 0.4913 0.4167 0.2381 0.026 Uiso 1 1 calc R
C1 C 0.60253(15) 0.5281(2) 0.09914(12) 0.0188(4) Uani 1 1 d .
H1A H 0.5978 0.5872 0.1462 0.023 Uiso 1 1 calc R
H1B H 0.5864 0.5918 0.0536 0.023 Uiso 1 1 calc R
C2 C 0.71746(15) 0.4693(2) 0.09985(11) 0.0164(4) Uani 1 1 d .
C3 C 0.80094(16) 0.5560(2) 0.07606(11) 0.0196(4) Uani 1 1 d .
H3 H 0.7851 0.6531 0.0611 0.024 Uiso 1 1 calc R
C4 C 0.90622(17) 0.5031(2) 0.07390(11) 0.0212(4) Uani 1 1 d .
H4A H 0.9625 0.5634 0.0577 0.025 Uiso 1 1 calc R
C5 C 0.92946(16) 0.3608(2) 0.09558(12) 0.0213(4) Uani 1 1 d .
H5 H 1.0016 0.3231 0.0938 0.026 Uiso 1 1 calc R
C6 C 0.84690(16) 0.2739(2) 0.11989(11) 0.0185(4) Uani 1 1 d .
H6 H 0.8630 0.1767 0.1346 0.022 Uiso 1 1 calc R
C7 C 0.74057(15) 0.3275(2) 0.12299(11) 0.0147(4) Uani 1 1 d .
C8 C 0.65003(15) 0.2296(2) 0.14647(11) 0.0141(4) Uani 1 1 d .
C9 C 0.61028(16) 0.1208(2) 0.08157(11) 0.0171(4) Uani 1 1 d .
H9A H 0.6227 0.1607 0.0303 0.021 Uiso 1 1 calc R
H9B H 0.6515 0.0289 0.0892 0.021 Uiso 1 1 calc R
C10 C 0.48643(16) 0.0948(2) 0.08582(13) 0.0225(5) Uani 1 1 d .
H10A H 0.4446 0.1112 0.0345 0.027 Uiso 1 1 calc R
H10B H 0.4735 -0.0058 0.1020 0.027 Uiso 1 1 calc R
C11 C 0.44944(15) 0.2016(2) 0.14536(11) 0.0155(4) Uani 1 1 d .
H11 H 0.4466 0.1485 0.1953 0.019 Uiso 1 1 calc R
C12 C 0.54206(15) 0.3137(2) 0.15729(11) 0.0144(4) Uani 1 1 d .
C13 C 0.68317(15) 0.1473(2) 0.22122(11) 0.0144(4) Uani 1 1 d .
C14 C 0.79051(17) 0.1463(2) 0.34323(11) 0.0214(4) Uani 1 1 d .
H14A H 0.8642 0.1809 0.3647 0.026 Uiso 1 1 calc R
H14B H 0.7944 0.0402 0.3370 0.026 Uiso 1 1 calc R
C15 C 0.70727(19) 0.1824(3) 0.39846(12) 0.0283(5) Uani 1 1 d .
H15A H 0.6969 0.2873 0.3998 0.042 Uiso 1 1 calc R
H15B H 0.7339 0.1478 0.4504 0.042 Uiso 1 1 calc R
H15C H 0.6369 0.1357 0.3811 0.042 Uiso 1 1 calc R
C16 C 0.33648(15) 0.2702(2) 0.12330(12) 0.0177(4) Uani 1 1 d .
H16A H 0.3287 0.3556 0.1565 0.021 Uiso 1 1 calc R
H16B H 0.3322 0.3039 0.0690 0.021 Uiso 1 1 calc R
C17 C 0.24225(15) 0.1681(2) 0.13158(11) 0.0166(4) Uani 1 1 d .
C18 C 0.20131(17) 0.1531(2) 0.20285(12) 0.0220(4) Uani 1 1 d .
H18 H 0.2348 0.2054 0.2461 0.026 Uiso 1 1 calc R
C19 C 0.11280(17) 0.0636(2) 0.21219(13) 0.0243(5) Uani 1 1 d .
H19 H 0.0850 0.0552 0.2611 0.029 Uiso 1 1 calc R
C20 C 0.06579(15) -0.0129(2) 0.14912(13) 0.0199(4) Uani 1 1 d .
C21 C 0.10683(16) -0.0058(2) 0.07853(12) 0.0220(4) Uani 1 1 d .
H21 H 0.0756 -0.0628 0.0363 0.026 Uiso 1 1 calc R
C22 C 0.19487(16) 0.0862(2) 0.07004(12) 0.0200(4) Uani 1 1 d .
H22 H 0.2230 0.0931 0.0212 0.024 Uiso 1 1 calc R

loop_
_atom_site_aniso_label
_atom_site_aniso_U_11
_atom_site_aniso_U_22
_atom_site_aniso_U_33
_atom_site_aniso_U_23
_atom_site_aniso_U_13
_atom_site_aniso_U_12
Br1 0.02107(13) 0.01922(13) 0.06401(19) 0.00351(11) 0.00935(11) -0.00591(8)
O1 0.0146(6) 0.0152(7) 0.0200(7) 0.0033(6) -0.0001(5) -0.0015(5)
O2 0.0178(7) 0.0164(7) 0.0164(7) 0.0020(5) -0.0008(6) -0.0027(5)
O3 0.0202(7) 0.0154(7) 0.0234(7) 0.0040(6) 0.0013(6) -0.0038(6)
O4 0.0157(7) 0.0186(7) 0.0171(7) -0.0055(6) 0.0026(5) 0.0011(5)
C1 0.0186(10) 0.0141(9) 0.0237(11) 0.0034(8) 0.0020(8) -0.0031(8)
C2 0.0193(10) 0.0174(10) 0.0120(9) -0.0009(7) 0.0000(8) -0.0009(8)
C3 0.0246(10) 0.0176(10) 0.0166(10) 0.0011(8) 0.0019(8) -0.0042(8)
C4 0.0211(10) 0.0249(11) 0.0183(10) 0.0003(8) 0.0061(8) -0.0084(8)
C5 0.0156(10) 0.0285(11) 0.0207(10) -0.0012(9) 0.0060(8) -0.0010(8)
C6 0.0200(10) 0.0179(10) 0.0182(10) -0.0006(8) 0.0039(8) 0.0002(8)
C7 0.0175(9) 0.0159(9) 0.0108(9) -0.0010(7) 0.0027(7) -0.0016(7)
C8 0.0145(9) 0.0131(9) 0.0150(9) 0.0011(7) 0.0031(7) 0.0004(7)
C9 0.0186(10) 0.0165(10) 0.0164(10) -0.0041(8) 0.0022(8) -0.0016(8)
C10 0.0175(10) 0.0210(10) 0.0295(11) -0.0114(9) 0.0049(9) -0.0027(8)
C11 0.0141(9) 0.0138(9) 0.0186(10) -0.0018(8) 0.0020(8) -0.0013(7)
C12 0.0157(9) 0.0133(9) 0.0143(10) -0.0004(7) 0.0021(7) -0.0002(7)
C13 0.0127(9) 0.0150(9) 0.0158(9) -0.0015(8) 0.0036(7) 0.0017(7)
C14 0.0232(10) 0.0214(10) 0.0181(10) 0.0071(8) -0.0052(8) -0.0032(8)
C15 0.0382(13) 0.0284(12) 0.0178(11) 0.0016(9) 0.0013(10) -0.0044(10)
C16 0.0157(9) 0.0154(10) 0.0217(10) -0.0001(8) 0.0005(8) -0.0006(8)
C17 0.0138(9) 0.0142(9) 0.0216(10) -0.0002(8) 0.0007(8) 0.0028(7)
C18 0.0225(10) 0.0235(11) 0.0193(10) -0.0053(8) -0.0006(8) -0.0028(8)
C19 0.0232(11) 0.0261(11) 0.0247(11) 0.0029(9) 0.0072(9) -0.0002(9)
C20 0.0131(9) 0.0115(9) 0.0353(12) 0.0034(8) 0.0034(8) -0.0008(7)
C21 0.0196(10) 0.0186(10) 0.0266(11) -0.0024(9) -0.0037(9) -0.0009(8)
C22 0.0205(10) 0.0197(10) 0.0200(10) -0.0006(8) 0.0035(8) -0.0001(8)

loop_
_atom_type_symbol
_atom_type_description
_atom_type_scat_dispersion_real
_atom_type_scat_dispersion_imag
_atom_type_scat_source
C C 0.0033 0.0016 'International Tables Vol C Tables 4.2.6.8 and 6.1.1.4'
H H 0.0000 0.0000 'International Tables Vol C Tables 4.2.6.8 and 6.1.1.4'
O O 0.0106 0.0060 'International Tables Vol C Tables 4.2.6.8 and 6.1.1.4'
Br Br -0.2901 2.4595 'International Tables Vol C Tables 4.2.6.8 and 6.1.1.4'

loop_
_geom_angle_atom_site_label_1
_geom_angle_atom_site_label_2
_geom_angle_atom_site_label_3
_geom_angle
C12 O1 C1 113.29(14)
C13 O2 C14 116.61(15)
C12 O4 H4 109.5
O1 C1 C2 112.03(15)
O1 C1 H1A 109.2
C2 C1 H1A 109.2
O1 C1 H1B 109.2
C2 C1 H1B 109.2
H1A C1 H1B 107.9
C3 C2 C7 119.77(18)
C3 C2 C1 119.98(17)
C7 C2 C1 120.25(17)
C4 C3 C2 121.04(19)
C4 C3 H3 119.5
C2 C3 H3 119.5
C3 C4 C5 119.52(18)
C3 C4 H4A 120.2
C5 C4 H4A 120.2
C6 C5 C4 119.80(19)
C6 C5 H5 120.1
C4 C5 H5 120.1
C5 C6 C7 120.85(19)
C5 C6 H6 119.6
C7 C6 H6 119.6
C2 C7 C6 118.99(17)
C2 C7 C8 120.62(17)
C6 C7 C8 120.28(17)
C7 C8 C13 113.12(15)
C7 C8 C9 111.90(15)
C13 C8 C9 109.22(15)
C7 C8 C12 112.51(15)
C13 C8 C12 107.37(14)
C9 C8 C12 102.06(14)
C10 C9 C8 107.45(15)
C10 C9 H9A 110.2
C8 C9 H9A 110.2
C10 C9 H9B 110.2
C8 C9 H9B 110.2
H9A C9 H9B 108.5
C11 C10 C9 106.97(16)
C11 C10 H10A 110.3
C9 C10 H10A 110.3
C11 C10 H10B 110.3
C9 C10 H10B 110.3
H10A C10 H10B 108.6
C16 C11 C12 112.62(15)
C16 C11 C10 114.88(16)
C12 C11 C10 105.23(15)
C16 C11 H11 107.9
C12 C11 H11 107.9
C10 C11 H11 107.9
O4 C12 O1 111.52(15)
O4 C12 C11 114.62(15)
O1 C12 C11 106.44(15)
O4 C12 C8 109.60(15)
O1 C12 C8 108.95(14)
C11 C12 C8 105.41(15)
O3 C13 O2 123.70(18)
O3 C13 C8 122.86(17)
O2 C13 C8 113.45(15)
O2 C14 C15 110.57(17)
O2 C14 H14A 109.5
C15 C14 H14A 109.5
O2 C14 H14B 109.5
C15 C14 H14B 109.5
H14A C14 H14B 108.1
C14 C15 H15A 109.5
C14 C15 H15B 109.5
H15A C15 H15B 109.5
C14 C15 H15C 109.5
H15A C15 H15C 109.5
H15B C15 H15C 109.5
C17 C16 C11 113.09(16)
C17 C16 H16A 109.0
C11 C16 H16A 109.0
C17 C16 H16B 109.0
C11 C16 H16B 109.0
H16A C16 H16B 107.8
C22 C17 C18 118.20(18)
C22 C17 C16 121.98(18)
C18 C17 C16 119.82(18)
C19 C18 C17 121.50(19)
C19 C18 H18 119.3
C17 C18 H18 119.3
C20 C19 C18 118.62(19)
C20 C19 H19 120.7
C18 C19 H19 120.7
C21 C20 C19 121.64(18)
C21 C20 Br1 119.49(16)
C19 C20 Br1 118.86(16)
C20 C21 C22 118.82(19)
C20 C21 H21 120.6
C22 C21 H21 120.6
C17 C22 C21 121.13(19)
C17 C22 H22 119.4
C21 C22 H22 119.4

loop_
_geom_bond_atom_site_label_1
_geom_bond_atom_site_label_2
_geom_bond_distance
Br1 C20 1.9021(19)
O1 C12 1.420(2)
O1 C1 1.429(2)
O2 C13 1.324(2)
O2 C14 1.461(2)
O3 C13 1.219(2)
O4 C12 1.399(2)
O4 H4 0.8400
C1 C2 1.503(3)
C1 H1A 0.9900
C1 H1B 0.9900
C2 C3 1.394(3)
C2 C7 1.394(3)
C3 C4 1.379(3)
C3 H3 0.9500
C4 C5 1.392(3)
C4 H4A 0.9500
C5 C6 1.389(3)
C5 H5 0.9500
C6 C7 1.396(3)
C6 H6 0.9500
C7 C8 1.518(2)
C8 C13 1.523(3)
C8 C9 1.551(3)
C8 C12 1.559(2)
C9 C10 1.540(3)
C9 H9A 0.9900
C9 H9B 0.9900
C10 C11 1.533(3)
C10 H10A 0.9900
C10 H10B 0.9900
C11 C16 1.529(3)
C11 C12 1.533(3)
C11 H11 1.0000
C14 C15 1.507(3)
C14 H14A 0.9900
C14 H14B 0.9900
C15 H15A 0.9800
C15 H15B 0.9800
C15 H15C 0.9800
C16 C17 1.507(3)
C16 H16A 0.9900
C16 H16B 0.9900
C17 C22 1.386(3)
C17 C18 1.390(3)
C18 C19 1.384(3)
C18 H18 0.9500
C19 C20 1.378(3)
C19 H19 0.9500
C20 C21 1.374(3)
C21 C22 1.391(3)
C21 H21 0.9500
C22 H22 0.9500

loop_
_geom_hbond_atom_site_label_D
_geom_hbond_atom_site_label_H
_geom_hbond_atom_site_label_A
_geom_hbond_distance_DH
_geom_hbond_distance_HA
_geom_hbond_distance_DA
_geom_hbond_angle_DHA
_geom_hbond_site_symmetry_A
O4 H4 O3 0.84 2.03 2.8663(19) 170.8 2_655

loop_
_geom_torsion_atom_site_label_1
_geom_torsion_atom_site_label_2
_geom_torsion_atom_site_label_3
_geom_torsion_atom_site_label_4
_geom_torsion
C12 O1 C1 C2 55.4(2)
O1 C1 C2 C3 157.99(17)
O1 C1 C2 C7 -20.9(2)
C7 C2 C3 C4 1.0(3)
C1 C2 C3 C4 -177.96(18)
C2 C3 C4 C5 0.2(3)
C3 C4 C5 C6 -0.6(3)
C4 C5 C6 C7 -0.1(3)
C3 C2 C7 C6 -1.7(3)
C1 C2 C7 C6 177.27(18)
C3 C2 C7 C8 -177.89(17)
C1 C2 C7 C8 1.0(3)
C5 C6 C7 C2 1.2(3)
C5 C6 C7 C8 177.46(18)
C2 C7 C8 C13 -133.51(18)
C6 C7 C8 C13 50.3(2)
C2 C7 C8 C9 102.6(2)
C6 C7 C8 C9 -73.6(2)
C2 C7 C8 C12 -11.6(2)
C6 C7 C8 C12 172.21(17)
C7 C8 C9 C10 -146.79(16)
C13 C8 C9 C10 87.16(19)
C12 C8 C9 C10 -26.3(2)
C8 C9 C10 C11 7.2(2)
C9 C10 C11 C16 139.86(17)
C9 C10 C11 C12 15.4(2)
C1 O1 C12 O4 54.76(19)
C1 O1 C12 C11 -179.56(14)
C1 O1 C12 C8 -66.34(18)
C16 C11 C12 O4 81.3(2)
C10 C11 C12 O4 -152.88(16)
C16 C11 C12 O1 -42.5(2)
C10 C11 C12 O1 83.34(18)
C16 C11 C12 C8 -158.15(15)
C10 C11 C12 C8 -32.29(19)
C7 C8 C12 O4 -80.13(19)
C13 C8 C12 O4 44.96(19)
C9 C8 C12 O4 159.77(14)
C7 C8 C12 O1 42.1(2)
C13 C8 C12 O1 167.23(14)
C9 C8 C12 O1 -77.96(17)
C7 C8 C12 C11 156.03(15)
C13 C8 C12 C11 -78.87(17)
C9 C8 C12 C11 35.94(18)
C14 O2 C13 O3 -3.9(3)
C14 O2 C13 C8 175.70(15)
C7 C8 C13 O3 -154.19(17)
C9 C8 C13 O3 -28.8(2)
C12 C8 C13 O3 81.1(2)
C7 C8 C13 O2 26.2(2)
C9 C8 C13 O2 151.51(15)
C12 C8 C13 O2 -98.55(17)
C13 O2 C14 C15 -79.9(2)
C12 C11 C16 C17 -165.04(16)
C10 C11 C16 C17 74.5(2)
C11 C16 C17 C22 -93.7(2)
C11 C16 C17 C18 85.7(2)
C22 C17 C18 C19 -2.6(3)
C16 C17 C18 C19 178.08(19)
C17 C18 C19 C20 0.7(3)
C18 C19 C20 C21 2.1(3)
C18 C19 C20 Br1 -177.82(15)
C19 C20 C21 C22 -3.0(3)
Br1 C20 C21 C22 176.93(15)
C18 C17 C22 C21 1.6(3)
C16 C17 C22 C21 -179.02(18)
C20 C21 C22 C17 1.1(3)
